data_2226464
loop_
_publ_author_name
'Razak, Ibrahim Abdul'
'Salae, Abdul Wahab'
'Chantrapromma, Suchada'
'Karalai, Chatchanok'
'Fun, Hoong-Kun'

_publ_section_title
;
 Redetermination and absolute configuration of 7\a-hydroxyroyleanone
;
_journal_coeditor_code HB5468
_journal_issue 7
_journal_name_full 'Acta Crystallographica Section E'
_journal_page_first o1566
_journal_page_last o1567
_journal_paper_doi 10.1107/S1600536810020544
_journal_volume 66
_journal_year 2010
_chemical_formula_iupac 'C20 H28 O4'
_chemical_formula_moiety 'C20 H28 O4'
_chemical_formula_sum 'C20 H28 O4'
_chemical_formula_weight 332.42
_chemical_name_common
;
7\a-Hydroxyroyleanone or
7\a,12-Dihydroxy-8,12-abietadiene,11,14-dione
;
_chemical_name_systematic
;
(4b<i>S</i>,8a<i>S</i>,10<i>R</i>)-3,10-dihydroxy-2-isopropyl-4b,8,8-trimethyl-
1,4,4b,5,6,7,8,8a,9,10-decahydrophenanthrene-1,4-dione
;
_space_group_IT_number 19
_symmetry_cell_setting orthorhombic
_symmetry_space_group_name_Hall 'P 2ac 2ab'
_symmetry_space_group_name_H-M 'P 21 21 21'
_atom_sites_solution_hydrogens geom
_atom_sites_solution_primary direct
_atom_sites_solution_secondary difmap
_audit_creation_method SHELXL-97
_cell_angle_alpha 90.00
_cell_angle_beta 90.00
_cell_angle_gamma 90.00
_cell_formula_units_Z 4
_cell_length_a 7.67290(10)
_cell_length_b 9.39720(10)
_cell_length_c 24.1946(3)
_cell_measurement_reflns_used 2578
_cell_measurement_temperature 100
_cell_measurement_theta_max 62.49
_cell_measurement_theta_min 5.05
_cell_volume 1744.52(4)
_computing_cell_refinement 'SAINT (Bruker, 2009)'
_computing_data_collection 'APEX2 (Bruker, 2009)'
_computing_data_reduction 'SAINT (Bruker, 2009)'
_computing_molecular_graphics 'SHELXTL (Sheldrick, 2008)'
_computing_publication_material
;
SHELXTL (Sheldrick, 2008) and PLATON (Spek, 2009)
;
_computing_structure_refinement 'SHELXTL (Sheldrick, 2008)'
_computing_structure_solution 'SHELXTL (Sheldrick, 2008)'
_diffrn_ambient_temperature 100
_diffrn_measured_fraction_theta_full 0.990
_diffrn_measured_fraction_theta_max 0.990
_diffrn_measurement_device_type 'Bruker APEXII DUO CCD'
_diffrn_measurement_method '\f and \w scans'
_diffrn_radiation_monochromator graphite
_diffrn_radiation_source 'sealed tube'
_diffrn_radiation_type CuK\a
_diffrn_radiation_wavelength 1.54178
_diffrn_reflns_av_R_equivalents 0.0151
_diffrn_reflns_av_sigmaI/netI 0.0173
_diffrn_reflns_limit_h_max 8
_diffrn_reflns_limit_h_min -7
_diffrn_reflns_limit_k_max 10
_diffrn_reflns_limit_k_min -10
_diffrn_reflns_limit_l_max 27
_diffrn_reflns_limit_l_min -27
_diffrn_reflns_number 6475
_diffrn_reflns_theta_full 62.49
_diffrn_reflns_theta_max 62.49
_diffrn_reflns_theta_min 5.05
_diffrn_standards_number 0
_exptl_absorpt_coefficient_mu 0.695
_exptl_absorpt_correction_T_max 0.871
_exptl_absorpt_correction_T_min 0.829
_exptl_absorpt_correction_type multi-scan
_exptl_absorpt_process_details '(SADABS; Bruker, 2009)'
_exptl_crystal_colour Yellow
_exptl_crystal_density_diffrn 1.266
_exptl_crystal_density_method 'not measured'
_exptl_crystal_description Block
_exptl_crystal_F_000 720
_exptl_crystal_size_max 0.28
_exptl_crystal_size_mid 0.28
_exptl_crystal_size_min 0.20
_refine_diff_density_max 0.219
_refine_diff_density_min -0.125
_refine_ls_abs_structure_details 'Flack (1983), 970 Friedel pairs'
_refine_ls_abs_structure_Flack 0.13(16)
_refine_ls_extinction_method none
_refine_ls_goodness_of_fit_ref 1.037
_refine_ls_hydrogen_treatment mixed
_refine_ls_matrix_type full
_refine_ls_number_parameters 230
_refine_ls_number_reflns 2578
_refine_ls_number_restraints 0
_refine_ls_restrained_S_all 1.037
_refine_ls_R_factor_all 0.0274
_refine_ls_R_factor_gt 0.0273
_refine_ls_shift/su_max_lt 0.001
_refine_ls_shift/su_mean <0.001
_refine_ls_structure_factor_coef Fsqd
_refine_ls_weighting_details 'calc w=1/[\s^2^(Fo^2^)+(0.0454P)^2^+0.3997P] where P=(Fo^2^+2Fc^2^)/3'
_refine_ls_weighting_scheme calc
_refine_ls_wR_factor_gt 0.0734
_refine_ls_wR_factor_ref 0.0736
_reflns_number_gt 2564
_reflns_number_total 2578
_reflns_threshold_expression 'I > 2\s(I)'
_cod_data_source_file hb5468.cif
_cod_data_source_block I
_cod_database_code 2226464
_cod_database_fobs_code 2226464

loop_
_symmetry_equiv_pos_as_xyz
'x, y, z'
'-x+1/2, -y, z+1/2'
'-x, y+1/2, -z+1/2'
'x+1/2, -y+1/2, -z'

loop_
_atom_site_type_symbol
_atom_site_label
_atom_site_fract_x
_atom_site_fract_y
_atom_site_fract_z
_atom_site_U_iso_or_equiv
_atom_site_adp_type
_atom_site_calc_flag
_atom_site_refinement_flags
_atom_site_occupancy
_atom_site_disorder_assembly
_atom_site_disorder_group
O O1 0.39089(14) 0.84016(12) 0.26305(4) 0.0253(3) Uani d . 1 . .
H H1O1 0.310(3) 0.830(3) 0.2374(11) 0.077(9) Uiso d . 1 . .
O O2 1.09134(13) 0.67838(11) 0.21951(4) 0.0216(2) Uani d . 1 . .
O O3 1.04729(13) 0.73182(11) 0.11546(4) 0.0209(2) Uani d . 1 . .
H H1O3 1.132(3) 0.720(2) 0.1363(8) 0.040(6) Uiso d . 1 . .
O O4 0.44447(13) 0.73046(14) 0.15053(4) 0.0300(3) Uani d . 1 . .
C C1 0.98219(19) 0.80709(16) 0.32516(6) 0.0198(3) Uani d . 1 . .
H H1A 1.0903 0.7775 0.3079 0.024 Uiso calc R 1 . .
H H1B 0.9519 0.9001 0.3106 0.024 Uiso calc R 1 . .
C C2 1.00975(19) 0.81849(16) 0.38772(6) 0.0228(3) Uani d . 1 . .
H H2A 1.0508 0.7278 0.4018 0.027 Uiso calc R 1 . .
H H2B 1.0988 0.8892 0.3952 0.027 Uiso calc R 1 . .
C C3 0.8428(2) 0.85964(17) 0.41773(6) 0.0233(3) Uani d . 1 . .
H H3A 0.8124 0.9564 0.4076 0.028 Uiso calc R 1 . .
H H3B 0.8648 0.8584 0.4572 0.028 Uiso calc R 1 . .
C C4 0.68635(19) 0.76239(16) 0.40536(6) 0.0204(3) Uani d . 1 . .
C C5 0.66970(18) 0.74674(15) 0.34161(5) 0.0173(3) Uani d . 1 . .
H H5A 0.6466 0.8435 0.3284 0.021 Uiso calc R 1 . .
C C6 0.51347(18) 0.66017(16) 0.32182(6) 0.0199(3) Uani d . 1 . .
H H6A 0.5401 0.5594 0.3239 0.024 Uiso calc R 1 . .
H H6B 0.4137 0.6790 0.3453 0.024 Uiso calc R 1 . .
C C7 0.47085(18) 0.70050(16) 0.26259(6) 0.0200(3) Uani d . 1 . .
H H7A 0.3897 0.6310 0.2468 0.024 Uiso calc R 1 . .
C C8 0.63225(18) 0.70964(15) 0.22719(6) 0.0181(3) Uani d . 1 . .
C C9 0.79457(18) 0.70681(15) 0.24799(5) 0.0158(3) Uani d . 1 . .
C C10 0.83719(18) 0.70011(15) 0.31011(6) 0.0169(3) Uani d . 1 . .
C C11 0.93920(17) 0.70252(15) 0.20709(6) 0.0171(3) Uani d . 1 . .
C C12 0.90331(18) 0.72713(15) 0.14720(6) 0.0168(3) Uani d . 1 . .
C C13 0.74123(19) 0.74250(15) 0.12654(6) 0.0182(3) Uani d . 1 . .
C C14 0.59663(18) 0.72713(15) 0.16633(6) 0.0188(3) Uani d . 1 . .
C C15 0.70086(18) 0.77406(17) 0.06671(6) 0.0211(3) Uani d . 1 . .
H H15A 0.5738 0.7793 0.0632 0.025 Uiso calc R 1 . .
C C16 0.7741(2) 0.91900(17) 0.04969(7) 0.0285(4) Uani d . 1 . .
H H16A 0.7297 0.9912 0.0740 0.043 Uiso calc R 1 . .
H H16B 0.7397 0.9398 0.0124 0.043 Uiso calc R 1 . .
H H16C 0.8990 0.9169 0.0520 0.043 Uiso calc R 1 . .
C C17 0.7642(2) 0.65721(17) 0.02752(6) 0.0260(4) Uani d . 1 . .
H H17A 0.7154 0.5675 0.0386 0.039 Uiso calc R 1 . .
H H17B 0.8890 0.6519 0.0289 0.039 Uiso calc R 1 . .
H H17C 0.7278 0.6789 -0.0095 0.039 Uiso calc R 1 . .
C C18 0.5232(2) 0.83806(18) 0.42719(6) 0.0266(3) Uani d . 1 . .
H H18A 0.5417 0.8660 0.4649 0.040 Uiso calc R 1 . .
H H18B 0.4253 0.7746 0.4252 0.040 Uiso calc R 1 . .
H H18C 0.5004 0.9209 0.4051 0.040 Uiso calc R 1 . .
C C19 0.7033(2) 0.62112(17) 0.43667(6) 0.0248(3) Uani d . 1 . .
H H19A 0.6847 0.6372 0.4754 0.037 Uiso calc R 1 . .
H H19B 0.8178 0.5827 0.4310 0.037 Uiso calc R 1 . .
H H19C 0.6179 0.5551 0.4231 0.037 Uiso calc R 1 . .
C C20 0.8991(2) 0.54667(15) 0.32229(6) 0.0202(3) Uani d . 1 . .
H H20A 0.9797 0.5171 0.2942 0.030 Uiso calc R 1 . .
H H20B 0.8005 0.4838 0.3225 0.030 Uiso calc R 1 . .
H H20C 0.9554 0.5439 0.3577 0.030 Uiso calc R 1 . .

loop_
_atom_site_aniso_label
_atom_site_aniso_U_11
_atom_site_aniso_U_22
_atom_site_aniso_U_33
_atom_site_aniso_U_12
_atom_site_aniso_U_13
_atom_site_aniso_U_23
O1 0.0192(5) 0.0318(6) 0.0248(5) 0.0057(5) -0.0006(5) 0.0037(5)
O2 0.0130(5) 0.0305(6) 0.0214(5) 0.0023(4) -0.0010(4) -0.0002(5)
O3 0.0147(5) 0.0290(6) 0.0191(5) 0.0004(5) 0.0017(4) -0.0021(5)
O4 0.0148(5) 0.0531(7) 0.0221(5) -0.0006(5) -0.0031(4) 0.0068(5)
C1 0.0162(7) 0.0237(7) 0.0194(7) -0.0028(6) 0.0004(6) -0.0023(6)
C2 0.0203(7) 0.0257(7) 0.0224(7) -0.0049(7) -0.0038(6) -0.0034(6)
C3 0.0261(8) 0.0248(8) 0.0190(7) 0.0001(7) -0.0014(7) -0.0037(6)
C4 0.0194(7) 0.0250(8) 0.0168(7) 0.0035(6) 0.0000(6) 0.0000(6)
C5 0.0167(7) 0.0185(7) 0.0165(6) 0.0012(6) -0.0003(6) 0.0031(6)
C6 0.0159(7) 0.0256(7) 0.0183(7) -0.0006(6) 0.0021(6) 0.0016(6)
C7 0.0142(6) 0.0268(7) 0.0189(7) -0.0002(7) -0.0001(6) 0.0019(6)
C8 0.0168(7) 0.0183(7) 0.0192(7) -0.0001(6) -0.0008(6) 0.0000(6)
C9 0.0160(7) 0.0140(6) 0.0173(7) 0.0003(6) 0.0000(6) 0.0010(6)
C10 0.0138(6) 0.0193(7) 0.0177(6) 0.0001(6) -0.0003(6) 0.0003(6)
C11 0.0160(7) 0.0149(7) 0.0205(7) -0.0008(6) -0.0005(6) -0.0026(5)
C12 0.0163(7) 0.0163(6) 0.0178(7) -0.0003(6) 0.0028(6) -0.0030(6)
C13 0.0176(7) 0.0184(7) 0.0186(7) -0.0004(6) 0.0007(6) -0.0023(6)
C14 0.0159(7) 0.0207(7) 0.0198(7) 0.0012(6) -0.0017(6) -0.0002(6)
C15 0.0169(7) 0.0291(8) 0.0174(7) -0.0006(7) -0.0012(6) 0.0005(6)
C16 0.0341(9) 0.0277(8) 0.0237(7) 0.0022(8) -0.0033(7) 0.0057(7)
C17 0.0295(8) 0.0317(8) 0.0169(7) -0.0059(8) 0.0004(7) -0.0019(6)
C18 0.0247(8) 0.0348(8) 0.0204(7) 0.0048(7) 0.0022(6) 0.0003(7)
C19 0.0257(8) 0.0315(8) 0.0171(7) -0.0025(7) -0.0007(7) 0.0039(6)
C20 0.0195(7) 0.0211(7) 0.0199(7) 0.0019(6) -0.0028(6) -0.0007(6)

loop_
_atom_type_symbol
_atom_type_description
_atom_type_scat_dispersion_real
_atom_type_scat_dispersion_imag
_atom_type_scat_source
C C 0.0181 0.0091 'International Tables Vol C Tables 4.2.6.8 and 6.1.1.4'
H H 0.0000 0.0000 'International Tables Vol C Tables 4.2.6.8 and 6.1.1.4'
O O 0.0492 0.0322 'International Tables Vol C Tables 4.2.6.8 and 6.1.1.4'

loop_
_geom_angle_atom_site_label_1
_geom_angle_atom_site_label_2
_geom_angle_atom_site_label_3
_geom_angle_site_symmetry_1
_geom_angle_site_symmetry_3
_geom_angle
_geom_angle_publ_flag
C7 O1 H1O1 . . 101.4(19) ?
C12 O3 H1O3 . . 107.0(14) ?
C2 C1 C10 . . 112.22(12) ?
C2 C1 H1A . . 109.2 ?
C10 C1 H1A . . 109.2 ?
C2 C1 H1B . . 109.2 ?
C10 C1 H1B . . 109.2 ?
H1A C1 H1B . . 107.9 ?
C3 C2 C1 . . 111.88(12) ?
C3 C2 H2A . . 109.2 ?
C1 C2 H2A . . 109.2 ?
C3 C2 H2B . . 109.2 ?
C1 C2 H2B . . 109.2 ?
H2A C2 H2B . . 107.9 ?
C2 C3 C4 . . 114.40(12) ?
C2 C3 H3A . . 108.7 ?
C4 C3 H3A . . 108.7 ?
C2 C3 H3B . . 108.7 ?
C4 C3 H3B . . 108.7 ?
H3A C3 H3B . . 107.6 ?
C18 C4 C19 . . 107.48(12) ?
C18 C4 C3 . . 107.13(12) ?
C19 C4 C3 . . 110.61(12) ?
C18 C4 C5 . . 108.58(11) ?
C19 C4 C5 . . 114.52(12) ?
C3 C4 C5 . . 108.26(11) ?
C6 C5 C4 . . 115.24(11) ?
C6 C5 C10 . . 110.17(11) ?
C4 C5 C10 . . 116.38(11) ?
C6 C5 H5A . . 104.5 ?
C4 C5 H5A . . 104.5 ?
C10 C5 H5A . . 104.5 ?
C7 C6 C5 . . 109.42(12) ?
C7 C6 H6A . . 109.8 ?
C5 C6 H6A . . 109.8 ?
C7 C6 H6B . . 109.8 ?
C5 C6 H6B . . 109.8 ?
H6A C6 H6B . . 108.2 ?
O1 C7 C8 . . 107.49(11) ?
O1 C7 C6 . . 108.07(12) ?
C8 C7 C6 . . 111.93(12) ?
O1 C7 H7A . . 109.8 ?
C8 C7 H7A . . 109.8 ?
C6 C7 H7A . . 109.8 ?
C9 C8 C14 . . 122.44(12) ?
C9 C8 C7 . . 123.18(12) ?
C14 C8 C7 . . 114.35(12) ?
C8 C9 C11 . . 116.29(12) ?
C8 C9 C10 . . 124.29(12) ?
C11 C9 C10 . . 119.34(12) ?
C9 C10 C1 . . 110.91(11) ?
C9 C10 C20 . . 106.82(12) ?
C1 C10 C20 . . 109.94(11) ?
C9 C10 C5 . . 106.92(11) ?
C1 C10 C5 . . 107.24(11) ?
C20 C10 C5 . . 115.00(12) ?
O2 C11 C9 . . 123.52(13) ?
O2 C11 C12 . . 116.22(13) ?
C9 C11 C12 . . 120.26(12) ?
O3 C12 C13 . . 122.83(12) ?
O3 C12 C11 . . 114.03(12) ?
C13 C12 C11 . . 123.13(12) ?
C12 C13 C14 . . 116.18(12) ?
C12 C13 C15 . . 124.46(13) ?
C14 C13 C15 . . 119.36(13) ?
O4 C14 C13 . . 120.59(13) ?
O4 C14 C8 . . 118.62(13) ?
C13 C14 C8 . . 120.78(12) ?
C13 C15 C17 . . 112.84(12) ?
C13 C15 C16 . . 110.95(12) ?
C17 C15 C16 . . 110.82(12) ?
C13 C15 H15A . . 107.3 ?
C17 C15 H15A . . 107.3 ?
C16 C15 H15A . . 107.3 ?
C15 C16 H16A . . 109.5 ?
C15 C16 H16B . . 109.5 ?
H16A C16 H16B . . 109.5 ?
C15 C16 H16C . . 109.5 ?
H16A C16 H16C . . 109.5 ?
H16B C16 H16C . . 109.5 ?
C15 C17 H17A . . 109.5 ?
C15 C17 H17B . . 109.5 ?
H17A C17 H17B . . 109.5 ?
C15 C17 H17C . . 109.5 ?
H17A C17 H17C . . 109.5 ?
H17B C17 H17C . . 109.5 ?
C4 C18 H18A . . 109.5 ?
C4 C18 H18B . . 109.5 ?
H18A C18 H18B . . 109.5 ?
C4 C18 H18C . . 109.5 ?
H18A C18 H18C . . 109.5 ?
H18B C18 H18C . . 109.5 ?
C4 C19 H19A . . 109.5 ?
C4 C19 H19B . . 109.5 ?
H19A C19 H19B . . 109.5 ?
C4 C19 H19C . . 109.5 ?
H19A C19 H19C . . 109.5 ?
H19B C19 H19C . . 109.5 ?
C10 C20 H20A . . 109.5 ?
C10 C20 H20B . . 109.5 ?
H20A C20 H20B . . 109.5 ?
C10 C20 H20C . . 109.5 ?
H20A C20 H20C . . 109.5 ?
H20B C20 H20C . . 109.5 ?

loop_
_geom_bond_atom_site_label_1
_geom_bond_atom_site_label_2
_geom_bond_site_symmetry_2
_geom_bond_distance
_geom_bond_publ_flag
O1 C7 . 1.4488(18) ?
O1 H1O1 . 0.88(3) ?
O2 C11 . 1.2266(17) ?
O3 C12 . 1.3461(17) ?
O3 H1O3 . 0.83(2) ?
O4 C14 . 1.2288(18) ?
C1 C2 . 1.5322(19) ?
C1 C10 . 1.543(2) ?
C1 H1A . 0.9700 ?
C1 H1B . 0.9700 ?
C2 C3 . 1.522(2) ?
C2 H2A . 0.9700 ?
C2 H2B . 0.9700 ?
C3 C4 . 1.538(2) ?
C3 H3A . 0.9700 ?
C3 H3B . 0.9700 ?
C4 C18 . 1.534(2) ?
C4 C19 . 1.534(2) ?
C4 C5 . 1.5547(18) ?
C5 C6 . 1.526(2) ?
C5 C10 . 1.5570(19) ?
C5 H5A . 0.9800 ?
C6 C7 . 1.5178(19) ?
C6 H6A . 0.9700 ?
C6 H6B . 0.9700 ?
C7 C8 . 1.5082(19) ?
C7 H7A . 0.9800 ?
C8 C9 . 1.344(2) ?
C8 C14 . 1.5066(19) ?
C9 C11 . 1.4874(19) ?
C9 C10 . 1.5394(18) ?
C10 C20 . 1.546(2) ?
C11 C12 . 1.4931(19) ?
C12 C13 . 1.348(2) ?
C13 C14 . 1.476(2) ?
C13 C15 . 1.5098(19) ?
C15 C17 . 1.530(2) ?
C15 C16 . 1.530(2) ?
C15 H15A . 0.9800 ?
C16 H16A . 0.9600 ?
C16 H16B . 0.9600 ?
C16 H16C . 0.9600 ?
C17 H17A . 0.9600 ?
C17 H17B . 0.9600 ?
C17 H17C . 0.9600 ?
C18 H18A . 0.9600 ?
C18 H18B . 0.9600 ?
C18 H18C . 0.9600 ?
C19 H19A . 0.9600 ?
C19 H19B . 0.9600 ?
C19 H19C . 0.9600 ?
C20 H20A . 0.9600 ?
C20 H20B . 0.9600 ?
C20 H20C . 0.9600 ?

loop_
_geom_hbond_atom_site_label_D
_geom_hbond_atom_site_label_H
_geom_hbond_atom_site_label_A
_geom_hbond_site_symmetry_A
_geom_hbond_distance_DH
_geom_hbond_distance_HA
_geom_hbond_distance_DA
_geom_hbond_angle_DHA
_geom_hbond_publ_flag
O1 H1O1 O2 1_455 0.88(2) 2.24(3) 2.9502(15) 137(2) y
O1 H1O1 O4 1_555 0.88(2) 2.52(3) 2.9399(14) 109.8(19) y
O3 H1O3 O2 1_555 0.83(2) 2.075(19) 2.5892(14) 119.8(19) y
O3 H1O3 O4 1_655 0.83(2) 2.42(2) 3.1635(14) 148.8(18) y
C1 H1A O2 1_555 0.97 2.33 2.9493(18) 121 y
C5 H5A O1 1_555 0.98 2.52 2.9933(17) 110 y
C7 H7A O2 1_455 0.98 2.42 3.0998(17) 126 y
C15 H15A O4 1_555 0.98 2.38 2.8549(17) 109 y
C16 H16C O3 1_555 0.96 2.58 3.1654(19) 119 y
C17 H17B O3 1_555 0.96 2.53 3.1204(18) 119 y
C20 H20A O2 1_555 0.96 2.51 3.1451(18) 124 y

loop_
_geom_torsion_atom_site_label_1
_geom_torsion_atom_site_label_2
_geom_torsion_atom_site_label_3
_geom_torsion_atom_site_label_4
_geom_torsion_site_symmetry_1
_geom_torsion_site_symmetry_2
_geom_torsion_site_symmetry_3
_geom_torsion_site_symmetry_4
_geom_torsion
_geom_torsion_publ_flag
C10 C1 C2 C3 . . . . -56.85(16) ?
C1 C2 C3 C4 . . . . 54.11(17) ?
C2 C3 C4 C18 . . . . -166.79(12) ?
C2 C3 C4 C19 . . . . 76.36(15) ?
C2 C3 C4 C5 . . . . -49.87(16) ?
C18 C4 C5 C6 . . . . -60.53(17) ?
C19 C4 C5 C6 . . . . 59.57(16) ?
C3 C4 C5 C6 . . . . -176.51(12) ?
C18 C4 C5 C10 . . . . 168.22(12) ?
C19 C4 C5 C10 . . . . -71.68(16) ?
C3 C4 C5 C10 . . . . 52.23(16) ?
C4 C5 C6 C7 . . . . 157.64(12) ?
C10 C5 C6 C7 . . . . -68.21(14) ?
C5 C6 C7 O1 . . . . -73.43(14) ?
C5 C6 C7 C8 . . . . 44.75(16) ?
O1 C7 C8 C9 . . . . 107.73(15) ?
C6 C7 C8 C9 . . . . -10.8(2) ?
O1 C7 C8 C14 . . . . -70.35(15) ?
C6 C7 C8 C14 . . . . 171.12(12) ?
C14 C8 C9 C11 . . . . -7.9(2) ?
C7 C8 C9 C11 . . . . 174.19(13) ?
C14 C8 C9 C10 . . . . 175.36(13) ?
C7 C8 C9 C10 . . . . -2.6(2) ?
C8 C9 C10 C1 . . . . -134.70(14) ?
C11 C9 C10 C1 . . . . 48.64(17) ?
C8 C9 C10 C20 . . . . 105.50(16) ?
C11 C9 C10 C20 . . . . -71.16(15) ?
C8 C9 C10 C5 . . . . -18.10(19) ?
C11 C9 C10 C5 . . . . 165.24(11) ?
C2 C1 C10 C9 . . . . 171.86(12) ?
C2 C1 C10 C20 . . . . -70.22(15) ?
C2 C1 C10 C5 . . . . 55.46(15) ?
C6 C5 C10 C9 . . . . 52.09(15) ?
C4 C5 C10 C9 . . . . -174.34(12) ?
C6 C5 C10 C1 . . . . 171.09(11) ?
C4 C5 C10 C1 . . . . -55.33(16) ?
C6 C5 C10 C20 . . . . -66.31(15) ?
C4 C5 C10 C20 . . . . 67.26(16) ?
C8 C9 C11 O2 . . . . -168.73(14) ?
C10 C9 C11 O2 . . . . 8.2(2) ?
C8 C9 C11 C12 . . . . 10.76(19) ?
C10 C9 C11 C12 . . . . -172.31(12) ?
O2 C11 C12 O3 . . . . -5.63(19) ?
C9 C11 C12 O3 . . . . 174.85(12) ?
O2 C11 C12 C13 . . . . 174.01(13) ?
C9 C11 C12 C13 . . . . -5.5(2) ?
O3 C12 C13 C14 . . . . 176.88(13) ?
C11 C12 C13 C14 . . . . -2.7(2) ?
O3 C12 C13 C15 . . . . -3.3(2) ?
C11 C12 C13 C15 . . . . 177.11(13) ?
C12 C13 C14 O4 . . . . -175.35(15) ?
C15 C13 C14 O4 . . . . 4.8(2) ?
C12 C13 C14 C8 . . . . 5.73(19) ?
C15 C13 C14 C8 . . . . -174.11(13) ?
C9 C8 C14 O4 . . . . -179.11(15) ?
C7 C8 C14 O4 . . . . -1.0(2) ?
C9 C8 C14 C13 . . . . -0.2(2) ?
C7 C8 C14 C13 . . . . 177.93(13) ?
C12 C13 C15 C17 . . . . 61.75(19) ?
C14 C13 C15 C17 . . . . -118.43(14) ?
C12 C13 C15 C16 . . . . -63.29(18) ?
C14 C13 C15 C16 . . . . 116.53(14) ?

loop_
_cod_related_entry_id
_cod_related_entry_database
_cod_related_entry_code
1 ChemSpider 10219253
